data_7006844
loop_
_publ_author_name
'Gehrhus, Barbara'
'Hitchcock, Peter B.'
'Pongtavornpinyo, Ruti'
'Zhang, Lihong'

_publ_section_title
;
 Insights into the making of a stable silylene.
;
_journal_issue 15
_journal_name_full 'Dalton transactions (Cambridge, England : 2003)'
_journal_page_first 1847
_journal_page_last 1857
_journal_paper_doi 10.1039/b514666f
_journal_year 2006
_chemical_compound_source 'synthesis as described'
_chemical_formula_moiety
;
'C136 H228 K4 N16 O2 Si8, C72 H124 K2 N8 O2 Si4, 4(C4 H10 O)'
;
_chemical_formula_sum 'C224 H392 K6 N24 O8 Si12'
_chemical_formula_weight 4121.3
_chemical_name_systematic
;
?
;
_space_group_IT_number 12
_symmetry_cell_setting monoclinic
_symmetry_Int_Tables_number 12
_symmetry_space_group_name_Hall '-C 2y'
_symmetry_space_group_name_H-M 'C 1 2/m 1'
_atom_sites_solution_hydrogens geom
_atom_sites_solution_primary direct
_atom_sites_solution_secondary difmap
_audit_conform_dict_location ftp://ftp.iucr.org/pub/cif_core.dic
_audit_conform_dict_name cif_core.dic
_audit_conform_dict_version 2.2
_audit_creation_date 2004-12-10T15:23:50-00:00
_audit_creation_method 'WinGX routine CIF_UPDATE'
_cell_angle_alpha 90
_cell_angle_beta 101.086(2)
_cell_angle_gamma 90
_cell_formula_units_Z 2
_cell_length_a 22.8776(7)
_cell_length_b 15.9344(6)
_cell_length_c 33.8306(11)
_cell_measurement_reflns_used 154669
_cell_measurement_temperature 173(2)
_cell_measurement_theta_max 22.986
_cell_measurement_theta_min 3.395
_cell_measurement_wavelength 0.71073
_cell_volume 12102.5(7)
_computing_cell_refinement 'HKL Scalepack (Otwinowski & Minor 1997)'
_computing_data_collection 'Collect (Nonius BV, 1997-2000)'
_computing_data_reduction 'HKL Denzo and Scalepack (Otwinowski & Minor 1997)'
_computing_molecular_graphics 'Ortep-3 for Windows (Farrugia, 1997)'
_computing_publication_material 'WinGX publication routines (Farrugia, 1999)'
_computing_structure_refinement 'SHELXL-97 (Sheldrick, 1997)'
_computing_structure_solution 'SHELXS-97 (Sheldrick, 1997)'
_diffrn_ambient_temperature 173(2)
_diffrn_detector 'CCD plate'
_diffrn_measured_fraction_theta_full 0.985
_diffrn_measured_fraction_theta_max 0.985
_diffrn_measurement_device '95mm CCD camera on \k-goniostat'
_diffrn_measurement_device_type KappaCCD
_diffrn_measurement_method 'CCD rotation images, thick slices'
_diffrn_orient_matrix_type 'by Nonius Collect from scalepack cell'
_diffrn_orient_matrix_UB_11 -0.3562E-3
_diffrn_orient_matrix_UB_12 -0.62755E-1
_diffrn_orient_matrix_UB_13 -0.1395E-3
_diffrn_orient_matrix_UB_21 -0.346739E-1
_diffrn_orient_matrix_UB_22 0.5149E-3
_diffrn_orient_matrix_UB_23 -0.230611E-1
_diffrn_orient_matrix_UB_31 0.279568E-1
_diffrn_orient_matrix_UB_32 -0.1609E-3
_diffrn_orient_matrix_UB_33 -0.193764E-1
_diffrn_radiation_monochromator graphite
_diffrn_radiation_probe x-ray
_diffrn_radiation_type MoK\a
_diffrn_radiation_wavelength 0.7107
_diffrn_reflns_av_R_equivalents 0.1086
_diffrn_reflns_av_unetI/netI 0.0994
_diffrn_reflns_limit_h_max 24
_diffrn_reflns_limit_h_min -25
_diffrn_reflns_limit_k_max 17
_diffrn_reflns_limit_k_min -16
_diffrn_reflns_limit_l_max 37
_diffrn_reflns_limit_l_min -37
_diffrn_reflns_number 32607
_diffrn_reflns_theta_full 22.98
_diffrn_reflns_theta_max 22.98
_diffrn_reflns_theta_min 3.44
_diffrn_source 'Enraf Nonius FR590'
_exptl_absorpt_coefficient_mu 0.224
_exptl_absorpt_correction_type none
_exptl_crystal_colour colourless
_exptl_crystal_density_diffrn 1.131
_exptl_crystal_density_method 'not measured'
_exptl_crystal_description prism
_exptl_crystal_F_000 4500
_exptl_crystal_size_max 0.15
_exptl_crystal_size_mid 0.15
_exptl_crystal_size_min 0.1
_refine_diff_density_max 0.762
_refine_diff_density_min -0.77
_refine_diff_density_rms 0.083
_refine_ls_extinction_method none
_refine_ls_goodness_of_fit_ref 1.056
_refine_ls_hydrogen_treatment constr
_refine_ls_matrix_type full
_refine_ls_number_parameters 334
_refine_ls_number_reflns 8638
_refine_ls_number_restraints 0
_refine_ls_restrained_S_all 1.056
_refine_ls_R_factor_all 0.1807
_refine_ls_R_factor_gt 0.1132
_refine_ls_shift/su_max 0
_refine_ls_shift/su_mean 0
_refine_ls_structure_factor_coef Fsqd
_refine_ls_weighting_details 'calc w=1/[\s^2^(Fo^2^)+(0.0511P)^2^+175.3251P] where P=(Fo^2^+2Fc^2^)/3'
_refine_ls_weighting_scheme calc
_refine_ls_wR_factor_gt 0.2164
_refine_ls_wR_factor_ref 0.2495
_reflns_number_gt 5263
_reflns_number_total 8638
_reflns_threshold_expression >2sigma(I)
_cod_data_source_file b514666f.txt
_cod_data_source_block (14)-dec804
_cod_original_sg_symbol_H-M C2/m
_cod_database_code 7006844

loop_
_symmetry_equiv_pos_as_xyz
'x, y, z'
'-x, y, -z'
'x+1/2, y+1/2, z'
'-x+1/2, y+1/2, -z'
'-x, -y, -z'
'x, -y, z'
'-x+1/2, -y+1/2, -z'
'x+1/2, -y+1/2, z'

loop_
_atom_site_label
_atom_site_type_symbol
_atom_site_fract_x
_atom_site_fract_y
_atom_site_fract_z
_atom_site_U_iso_or_equiv
_atom_site_adp_type
_atom_site_occupancy
_atom_site_symmetry_multiplicity
_atom_site_calc_flag
_atom_site_refinement_flags
_atom_site_disorder_assembly
_atom_site_disorder_group
K1 K -0.04154(10) 0.5 0.41759(7) 0.0406(7) Uani 1 2 d S . .
K2 K 0.25160(11) 0.5 0.26550(7) 0.0422(7) Uani 1 2 d S . .
Si1 Si 0.03212(12) 0.5 0.32330(8) 0.0276(7) Uani 1 2 d S . .
Si2 Si 0.09191(12) 0.5 0.38625(8) 0.0262(7) Uani 1 2 d S . .
Si3 Si 0.17758(12) 0.5 0.36001(8) 0.0259(7) Uani 1 2 d S . .
Si4 Si 0.11777(12) 0.5 0.29687(8) 0.0250(7) Uani 1 2 d S . .
O1 O 0.2788(5) 0.5 0.1934(3) 0.081(3) Uiso 1 2 d S . .
N1 N -0.0277(3) 0.5772(4) 0.31532(17) 0.0341(15) Uiso 1 1 d . . .
N2 N 0.0796(2) 0.4214(4) 0.42424(16) 0.0271(14) Uiso 1 1 d . . .
N3 N 0.2371(2) 0.5779(4) 0.36838(16) 0.0289(14) Uiso 1 1 d . . .
N4 N 0.1301(2) 0.5773(4) 0.25896(16) 0.0284(14) Uiso 1 1 d . . .
C1 C -0.0786(3) 0.5443(5) 0.3264(2) 0.039(2) Uiso 1 1 d . . .
C2 C -0.1251(3) 0.5874(6) 0.3383(2) 0.042(2) Uiso 1 1 d . . .
H2 H -0.1254 0.647 0.3384 0.05 Uiso 1 1 calc R . .
C3 C -0.1720(4) 0.5420(5) 0.3504(2) 0.051(2) Uiso 1 1 d . . .
H3 H -0.2038 0.5715 0.3585 0.061 Uiso 1 1 calc R . .
C4 C -0.0236(3) 0.6648(5) 0.3051(2) 0.0354(19) Uiso 1 1 d . . .
H4A H 0.0191 0.6791 0.3081 0.042 Uiso 1 1 calc R . .
H4B H -0.0397 0.6983 0.3252 0.042 Uiso 1 1 calc R . .
C5 C -0.0557(3) 0.6934(5) 0.2625(2) 0.044(2) Uiso 1 1 d . . .
C6 C -0.0305(4) 0.7801(6) 0.2547(3) 0.060(3) Uiso 1 1 d . . .
H6A H -0.0498 0.8 0.2279 0.09 Uiso 1 1 calc R . .
H6B H 0.0125 0.7756 0.2559 0.09 Uiso 1 1 calc R . .
H6C H -0.0383 0.8198 0.2752 0.09 Uiso 1 1 calc R . .
C7 C -0.0448(4) 0.6298(5) 0.2309(2) 0.048(2) Uiso 1 1 d . . .
H7A H -0.0657 0.6479 0.2042 0.072 Uiso 1 1 calc R . .
H7B H -0.0596 0.5747 0.2372 0.072 Uiso 1 1 calc R . .
H7C H -0.0019 0.6262 0.2311 0.072 Uiso 1 1 calc R . .
C8 C -0.1228(4) 0.7029(6) 0.2595(3) 0.061(3) Uiso 1 1 d . . .
H8A H -0.1412 0.7197 0.2321 0.091 Uiso 1 1 calc R . .
H8B H -0.1306 0.7458 0.2786 0.091 Uiso 1 1 calc R . .
H8C H -0.1397 0.6492 0.2659 0.091 Uiso 1 1 calc R . .
C10 C 0.0991(3) 0.4551(4) 0.4628(2) 0.0270(17) Uiso 1 1 d . . .
C11 C 0.1205(3) 0.4133(5) 0.4983(2) 0.0323(18) Uiso 1 1 d . . .
H11 H 0.1209 0.3537 0.4985 0.039 Uiso 1 1 calc R . .
C12 C 0.1413(3) 0.4563(5) 0.5340(2) 0.0338(19) Uiso 1 1 d . . .
H12 H 0.1555 0.4263 0.5582 0.041 Uiso 1 1 calc R . .
C13 C 0.0888(3) 0.6672(4) 0.4166(2) 0.0274(17) Uiso 1 1 d . . .
H13A H 0.0924 0.6722 0.388 0.033 Uiso 1 1 calc R . .
H13B H 0.128 0.683 0.433 0.033 Uiso 1 1 calc R . .
C14 C 0.0431(3) 0.7347(5) 0.4245(2) 0.0349(19) Uiso 1 1 d . . .
C15 C 0.0592(4) 0.7732(6) 0.4670(2) 0.052(2) Uiso 1 1 d . . .
H15A H 0.0996 0.7965 0.4711 0.077 Uiso 1 1 calc R . .
H15B H 0.0574 0.7296 0.4871 0.077 Uiso 1 1 calc R . .
H15C H 0.0309 0.818 0.4697 0.077 Uiso 1 1 calc R . .
C16 C 0.0464(4) 0.8063(6) 0.3945(3) 0.056(2) Uiso 1 1 d . . .
H16A H 0.0872 0.8281 0.3987 0.084 Uiso 1 1 calc R . .
H16B H 0.0192 0.8515 0.3988 0.084 Uiso 1 1 calc R . .
H16C H 0.035 0.7851 0.3669 0.084 Uiso 1 1 calc R . .
C17 C -0.0193(4) 0.6997(6) 0.4185(2) 0.051(2) Uiso 1 1 d . . .
H17A H -0.0206 0.6545 0.438 0.077 Uiso 1 1 calc R . .
H17B H -0.0308 0.6776 0.3911 0.077 Uiso 1 1 calc R . .
H17C H -0.047 0.7443 0.4227 0.077 Uiso 1 1 calc R . .
C18 C 0.2881(3) 0.5446(4) 0.3567(2) 0.0276(17) Uiso 1 1 d . . .
C19 C 0.3331(3) 0.5882(5) 0.3433(2) 0.0358(19) Uiso 1 1 d . . .
H19 H 0.3327 0.6478 0.3425 0.043 Uiso 1 1 calc R . .
C20 C 0.3796(4) 0.5427(5) 0.3308(2) 0.045(2) Uiso 1 1 d . . .
H20 H 0.4111 0.5722 0.3223 0.053 Uiso 1 1 calc R . .
C21 C 0.2331(3) 0.6657(5) 0.3785(2) 0.0363(19) Uiso 1 1 d . . .
H21A H 0.1904 0.6801 0.3761 0.044 Uiso 1 1 calc R . .
H21B H 0.2486 0.6993 0.3582 0.044 Uiso 1 1 calc R . .
C22 C 0.2661(3) 0.6933(5) 0.4208(2) 0.0359(19) Uiso 1 1 d . . .
C23 C 0.2423(4) 0.7798(6) 0.4293(3) 0.058(3) Uiso 1 1 d . . .
H23A H 0.2623 0.7989 0.456 0.086 Uiso 1 1 calc R . .
H23B H 0.1993 0.7761 0.4285 0.086 Uiso 1 1 calc R . .
H23C H 0.2499 0.8197 0.4088 0.086 Uiso 1 1 calc R . .
C24 C 0.2573(4) 0.6301(6) 0.4529(2) 0.050(2) Uiso 1 1 d . . .
H24A H 0.2724 0.5751 0.4466 0.075 Uiso 1 1 calc R . .
H24B H 0.2148 0.6255 0.4536 0.075 Uiso 1 1 calc R . .
H24C H 0.279 0.6489 0.4793 0.075 Uiso 1 1 calc R . .
C25 C 0.3340(4) 0.7037(6) 0.4226(3) 0.057(3) Uiso 1 1 d . . .
H25A H 0.3511 0.6498 0.4167 0.086 Uiso 1 1 calc R . .
H25B H 0.3531 0.7223 0.4496 0.086 Uiso 1 1 calc R . .
H25C H 0.3408 0.7455 0.4027 0.086 Uiso 1 1 calc R . .
C26 C 0.1081(3) 0.5445(5) 0.2206(2) 0.0318(18) Uiso 1 1 d . . .
C27 C 0.0842(3) 0.5874(6) 0.1857(2) 0.043(2) Uiso 1 1 d . . .
H27 H 0.0834 0.647 0.1857 0.052 Uiso 1 1 calc R . .
C28 C 0.0610(4) 0.5426(5) 0.1502(3) 0.051(2) Uiso 1 1 d . . .
H28 H 0.0454 0.5723 0.1261 0.061 Uiso 1 1 calc R . .
C29 C 0.1235(3) 0.6675(5) 0.2664(2) 0.0359(19) Uiso 1 1 d . . .
H29A H 0.1207 0.6738 0.2951 0.043 Uiso 1 1 calc R . .
H29B H 0.0847 0.6853 0.2503 0.043 Uiso 1 1 calc R . .
C30 C 0.1712(3) 0.7311(5) 0.2578(2) 0.038(2) Uiso 1 1 d . . .
C31 C 0.1638(4) 0.8089(6) 0.2836(2) 0.053(2) Uiso 1 1 d . . .
H31A H 0.1236 0.8319 0.2751 0.08 Uiso 1 1 calc R . .
H31B H 0.1932 0.8514 0.28 0.08 Uiso 1 1 calc R . .
H31C H 0.1698 0.7927 0.312 0.08 Uiso 1 1 calc R . .
C32 C 0.2337(4) 0.6963(6) 0.2709(3) 0.053(2) Uiso 1 1 d . . .
H32A H 0.2394 0.6777 0.299 0.08 Uiso 1 1 calc R . .
H32B H 0.2629 0.7401 0.2684 0.08 Uiso 1 1 calc R . .
H32C H 0.2393 0.6485 0.2537 0.08 Uiso 1 1 calc R . .
C33 C 0.1630(4) 0.7594(6) 0.2145(2) 0.058(3) Uiso 1 1 d . . .
H33A H 0.1229 0.7825 0.2059 0.087 Uiso 1 1 calc R . .
H33B H 0.1683 0.7114 0.1974 0.087 Uiso 1 1 calc R . .
H33C H 0.1925 0.8027 0.212 0.087 Uiso 1 1 calc R . .
C34 C 0.3360(9) 0.5 0.1831(6) 0.132(8) Uiso 1 2 d S . .
H34A H 0.3397 0.5502 0.1665 0.159 Uiso 0.5 1 calc PR . .
H34B H 0.3397 0.4498 0.1665 0.159 Uiso 0.5 1 calc PR . .
C35 C 0.3846(7) 0.5 0.2180(5) 0.092(5) Uiso 1 2 d S . .
H35A H 0.4228 0.5 0.2089 0.138 Uiso 1 2 calc SR . .
H35B H 0.3818 0.4498 0.2343 0.138 Uiso 0.5 1 calc PR . .
H35C H 0.3818 0.5502 0.2343 0.138 Uiso 0.5 1 calc PR . .
C36 C 0.2324(8) 0.5458(12) 0.1600(5) 0.062(5) Uiso 0.5 1 d P . .
H36A H 0.1955 0.5568 0.1704 0.075 Uiso 0.5 1 calc PR . .
H36B H 0.2489 0.6006 0.1538 0.075 Uiso 0.5 1 calc PR . .
C37 C 0.2191(9) 0.5 0.1262(6) 0.121(7) Uiso 1 2 d S . .
H37A H 0.1893 0.5297 0.1064 0.182 Uiso 0.5 1 calc PR . .
H37B H 0.2031 0.4455 0.1324 0.182 Uiso 0.5 1 calc PR . .
H37C H 0.2552 0.4913 0.1151 0.182 Uiso 0.5 1 calc PR . .
K1B K 0.36302(11) 0.5 -0.12060(8) 0.0478(7) Uani 1 2 d S . 1
Si1B Si 0.43028(12) 0.5 -0.02018(8) 0.0280(7) Uani 1 2 d S . 1
Si2B Si 0.48261(12) 0.5 0.04519(8) 0.0274(7) Uani 1 2 d S . 1
O1B O 0.2487(5) 0.5 -0.1593(3) 0.083(3) Uiso 1 2 d S . 1
N1B N 0.3717(3) 0.5779(4) -0.03797(17) 0.0326(15) Uiso 1 1 d . . 1
N2B N 0.4796(2) 0.5778(4) 0.08480(17) 0.0305(15) Uiso 1 1 d . A 1
C1B C 0.3167(3) 0.5450(5) -0.0320(2) 0.0369(19) Uiso 1 1 d . . 1
C2B C 0.2676(3) 0.5876(6) -0.0241(2) 0.045(2) Uiso 1 1 d . . 1
H2B H 0.2674 0.6472 -0.0236 0.054 Uiso 1 1 calc R . 1
C3B C 0.2183(4) 0.5430(5) -0.0169(2) 0.051(2) Uiso 1 1 d . . 1
H3B H 0.1843 0.5725 -0.012 0.061 Uiso 1 1 calc R . 1
C4B C 0.3837(3) 0.6677(5) -0.0313(2) 0.037(2) Uiso 1 1 d . . 1
H4B1 H 0.4274 0.6742 -0.0226 0.045 Uiso 1 1 calc R . 1
H4B2 H 0.3656 0.6849 -0.0082 0.045 Uiso 1 1 calc R . 1
C5B C 0.3633(4) 0.7313(5) -0.0655(2) 0.043(2) Uiso 1 1 d . . 1
C6B C 0.3726(4) 0.7003(7) -0.1054(3) 0.073(3) Uiso 1 1 d . . 1
H6B1 H 0.3586 0.7427 -0.126 0.109 Uiso 1 1 calc R . 1
H6B2 H 0.3502 0.6481 -0.1121 0.109 Uiso 1 1 calc R . 1
H6B3 H 0.4151 0.6897 -0.1042 0.109 Uiso 1 1 calc R . 1
C7B C 0.2993(4) 0.7621(7) -0.0690(3) 0.082(3) Uiso 1 1 d . . 1
H7B1 H 0.2933 0.7823 -0.0427 0.122 Uiso 1 1 calc R . 1
H7B2 H 0.2718 0.7158 -0.078 0.122 Uiso 1 1 calc R . 1
H7B3 H 0.2918 0.8079 -0.0886 0.122 Uiso 1 1 calc R . 1
C8B C 0.4030(4) 0.8088(7) -0.0541(3) 0.074(3) Uiso 1 1 d . . 1
H8B1 H 0.3978 0.8299 -0.0278 0.111 Uiso 1 1 calc R . 1
H8B2 H 0.3917 0.8526 -0.0745 0.111 Uiso 1 1 calc R . 1
H8B3 H 0.4448 0.7933 -0.0528 0.111 Uiso 1 1 calc R . 1
C9B C 0.5036(3) 0.5450(5) 0.1223(2) 0.0306(18) Uiso 1 1 d . . 1
C10B C 0.5293(3) 0.5869(5) 0.1572(2) 0.037(2) Uiso 1 1 d . . 1
H10B H 0.5295 0.6465 0.1574 0.044 Uiso 1 1 calc R . 1
C11B C 0.5548(3) 0.5435(5) 0.1919(2) 0.043(2) Uiso 1 1 d . . 1
H11B H 0.5722 0.5734 0.2155 0.051 Uiso 1 1 calc R . 1
C12B C 0.4617(3) 0.6654(5) 0.0794(2) 0.0327(19) Uiso 1 1 d . A 1
H12A H 0.4588 0.6797 0.0506 0.039 Uiso 1 1 calc R A 1
H12B H 0.494 0.7002 0.095 0.039 Uiso 1 1 calc R A 1
C13B C 0.4029(3) 0.6910(5) 0.0917(2) 0.042(2) Uiso 1 1 d . A 1
C14B C 0.3544(4) 0.6277(6) 0.0754(2) 0.051(2) Uiso 1 1 d . A 1
H14A H 0.3172 0.6441 0.0836 0.076 Uiso 1 1 calc R A 1
H14B H 0.3664 0.5719 0.0862 0.076 Uiso 1 1 calc R A 1
H14C H 0.3484 0.6264 0.0459 0.076 Uiso 1 1 calc R A 1
C15B C 0.4092(4) 0.6981(6) 0.1375(3) 0.063(3) Uiso 1 1 d . A 1
H15D H 0.4406 0.7387 0.1479 0.095 Uiso 1 1 calc R A 1
H15E H 0.4198 0.6432 0.1498 0.095 Uiso 1 1 calc R A 1
H15F H 0.3714 0.7169 0.144 0.095 Uiso 1 1 calc R A 1
C16B C 0.3863(4) 0.7786(6) 0.0735(3) 0.067(3) Uiso 1 1 d . A 1
H16D H 0.4179 0.8186 0.0842 0.1 Uiso 1 1 calc R A 1
H16E H 0.3487 0.797 0.0806 0.1 Uiso 1 1 calc R A 1
H16F H 0.3817 0.7757 0.0441 0.1 Uiso 1 1 calc R A 1
C17B C 0.2074(10) 0.5413(14) -0.1328(7) 0.085(7) Uiso 0.5 1 d P . 1
H17D H 0.2272 0.5308 -0.1045 0.101 Uiso 0.5 1 calc PR . 1
H17E H 0.2101 0.6026 -0.137 0.101 Uiso 0.5 1 calc PR . 1
C18B C 0.1597(10) 0.5282(18) -0.1340(7) 0.116(10) Uiso 0.5 1 d P . 1
H18A H 0.145 0.5634 -0.1142 0.174 Uiso 0.5 1 calc PR . 1
H18B H 0.1546 0.469 -0.1277 0.174 Uiso 0.5 1 calc PR . 1
H18C H 0.1373 0.5407 -0.161 0.174 Uiso 0.5 1 calc PR . 1
C19B C 0.2224(10) 0.5 -0.2011(7) 0.143(8) Uiso 1 2 d S . 1
H19A H 0.1966 0.4499 -0.2068 0.171 Uiso 0.5 1 calc PR . 1
H19B H 0.1966 0.5501 -0.2068 0.171 Uiso 0.5 1 calc PR . 1
C20B C 0.2624(7) 0.5 -0.2277(5) 0.084(5) Uiso 1 2 d S . 1
H20A H 0.2402 0.5 -0.2555 0.126 Uiso 1 2 calc SR . 1
H20B H 0.2875 0.4498 -0.223 0.126 Uiso 0.5 1 calc PR . 1
H20C H 0.2875 0.5502 -0.223 0.126 Uiso 0.5 1 calc PR . 1
O1S O 0.5 0 0 0.148(8) Uiso 1 4 d S . 1
O2S O 0.1186(4) 0 0.3816(3) 0.076(3) Uiso 1 2 d S B 1
O3S O 0 0 0.5 0.125(7) Uiso 1 4 d S . 1
C1S C 0.474(2) 0.014(11) 0.0317(15) 0.31(3) Uiso 0.5 1 d P . 1
C2S C 0.4478(12) 0 0.0560(8) 0.142(9) Uiso 1 2 d S . 1
C3S C 0.1742(8) 0 0.4048(5) 0.094(5) Uiso 1 2 d S B 1
H3S1 H 0.1961 0.0502 0.3983 0.113 Uiso 0.5 1 calc PR B 1
H3S2 H 0.1961 -0.0502 0.3983 0.113 Uiso 0.5 1 calc PR B 1
C4S C 0.1728(8) 0 0.4477(5) 0.102(6) Uiso 1 2 d S B 1
H4S1 H 0.2137 0 0.4633 0.152 Uiso 1 2 calc SR B 1
H4S2 H 0.152 -0.0502 0.4544 0.152 Uiso 0.5 1 calc PR B 1
H4S3 H 0.152 0.0502 0.4544 0.152 Uiso 0.5 1 calc PR B 1
C5S C 0.1137(7) 0 0.3402(5) 0.086(5) Uiso 1 2 d S B 1
H5S1 H 0.1344 -0.0501 0.3325 0.103 Uiso 0.5 1 calc PR B 1
H5S2 H 0.1344 0.0501 0.3325 0.103 Uiso 0.5 1 calc PR B 1
C6S C 0.0540(8) 0 0.3181(5) 0.108(6) Uiso 1 2 d S B 1
H6S1 H 0.0544 0 0.2892 0.162 Uiso 1 2 calc SR B 1
H6S2 H 0.0333 0.0502 0.3249 0.162 Uiso 0.5 1 calc PR B 1
H6S3 H 0.0333 -0.0502 0.3249 0.162 Uiso 0.5 1 calc PR B 1
C7S C 0.0389(13) 0 0.5322(9) 0.193(13) Uiso 1 2 d S C 1
H7S1 H 0.061 -0.0487 0.5242 0.231 Uiso 0.5 1 calc PR C 1
H7S2 H 0.061 0.0487 0.5242 0.231 Uiso 0.5 1 calc PR C 1
C8S C 0.0635(15) 0 0.5646(10) 0.227(16) Uiso 1 2 d S C 1
H8S1 H 0.1065 0 0.5653 0.34 Uiso 1 2 calc SR C 1
H8S2 H 0.0526 -0.0502 0.5782 0.34 Uiso 0.5 1 calc PR C 1
H8S3 H 0.0526 0.0502 0.5782 0.34 Uiso 0.5 1 calc PR C 1

loop_
_atom_site_aniso_label
_atom_site_aniso_U_11
_atom_site_aniso_U_22
_atom_site_aniso_U_33
_atom_site_aniso_U_23
_atom_site_aniso_U_13
_atom_site_aniso_U_12
K1 0.0279(13) 0.0506(18) 0.0443(15) 0 0.0093(12) 0
K2 0.0386(15) 0.0496(18) 0.0401(15) 0 0.0120(12) 0
Si1 0.0231(15) 0.0352(19) 0.0233(15) 0 0.0015(13) 0
Si2 0.0217(15) 0.0307(18) 0.0260(16) 0 0.0040(13) 0
Si3 0.0213(15) 0.0315(18) 0.0248(15) 0 0.0042(12) 0
Si4 0.0234(15) 0.0262(17) 0.0253(15) 0 0.0041(12) 0
K1B 0.0382(15) 0.061(2) 0.0432(15) 0 0.0041(12) 0
Si1B 0.0242(15) 0.0309(19) 0.0294(16) 0 0.0063(13) 0
Si2B 0.0261(16) 0.0288(18) 0.0271(16) 0 0.0048(13) 0

loop_
_atom_type_symbol
_atom_type_description
_atom_type_scat_dispersion_real
_atom_type_scat_dispersion_imag
_atom_type_scat_source
C C 0.0033 0.0016 'International Tables Vol C Tables 4.2.6.8 and 6.1.1.4'
H H 0 0 'International Tables Vol C Tables 4.2.6.8 and 6.1.1.4'
K K 0.2009 0.2494 'International Tables Vol C Tables 4.2.6.8 and 6.1.1.4'
N N 0.0061 0.0033 'International Tables Vol C Tables 4.2.6.8 and 6.1.1.4'
Si Si 0.0817 0.0704 'International Tables Vol C Tables 4.2.6.8 and 6.1.1.4'
O O 0.0106 0.006 'International Tables Vol C Tables 4.2.6.8 and 6.1.1.4'

loop_
_geom_angle_atom_site_label_1
_geom_angle_atom_site_label_2
_geom_angle_atom_site_label_3
_geom_angle
_geom_angle_site_symmetry_1
_geom_angle_site_symmetry_3
_geom_angle_publ_flag
N2 K1 N2 49.2(2) 6_565 . ?
N2 K1 C1 92.94(18) 6_565 . ?
N2 K1 C1 103.88(19) . . ?
N2 K1 C1 103.88(19) 6_565 6_565 ?
N2 K1 C1 92.94(18) . 6_565 ?
C1 K1 C1 26.2(3) . 6_565 ?
N2 K1 C12 128.42(18) 6_565 5_566 ?
N2 K1 C12 143.75(19) . 5_566 ?
C1 K1 C12 112.3(2) . 5_566 ?
C1 K1 C12 118.7(2) 6_565 5_566 ?
N2 K1 C12 143.75(19) 6_565 2_556 ?
N2 K1 C12 128.42(18) . 2_556 ?
C1 K1 C12 118.7(2) . 2_556 ?
C1 K1 C12 112.3(2) 6_565 2_556 ?
C12 K1 C12 25.7(3) 5_566 2_556 ?
O1 K2 N4 108.2(2) . 6_565 ?
O1 K2 N4 108.2(2) . . ?
N4 K2 N4 48.3(2) 6_565 . ?
O1 K2 C18 148.3(3) . 6_565 ?
N4 K2 C18 92.70(17) 6_565 6_565 ?
N4 K2 C18 103.51(18) . 6_565 ?
O1 K2 C18 148.3(3) . . ?
N4 K2 C18 103.51(18) 6_565 . ?
N4 K2 C18 92.70(17) . . ?
C18 K2 C18 26.4(3) 6_565 . ?
O1 K2 C32 96.28(16) . 6_565 ?
N4 K2 C32 58.12(19) 6_565 6_565 ?
N4 K2 C32 106.3(2) . 6_565 ?
C18 K2 C32 74.4(2) 6_565 6_565 ?
C18 K2 C32 100.5(2) . 6_565 ?
N1 Si1 N1 85.0(4) 6_565 . ?
N1 Si1 Si2 115.7(2) 6_565 . ?
N1 Si1 Si2 115.7(2) . . ?
N1 Si1 Si4 127.8(2) 6_565 . ?
N1 Si1 Si4 127.8(2) . . ?
Si2 Si1 Si4 87.74(14) . . ?
N2 Si2 N2 85.0(4) 6_565 . ?
N2 Si2 Si1 120.0(2) 6_565 . ?
N2 Si2 Si1 120.0(2) . . ?
N2 Si2 Si3 121.4(2) 6_565 . ?
N2 Si2 Si3 121.4(2) . . ?
Si1 Si2 Si3 92.39(14) . . ?
N3 Si3 N3 85.8(4) . 6_565 ?
N3 Si3 Si2 127.3(2) . . ?
N3 Si3 Si2 127.3(2) 6_565 . ?
N3 Si3 Si4 115.9(2) . . ?
N3 Si3 Si4 115.9(2) 6_565 . ?
Si2 Si3 Si4 87.69(13) . . ?
N4 Si4 N4 84.1(4) . 6_565 ?
N4 Si4 Si3 120.2(2) . . ?
N4 Si4 Si3 120.2(2) 6_565 . ?
N4 Si4 Si1 121.8(2) . . ?
N4 Si4 Si1 121.8(2) 6_565 . ?
Si3 Si4 Si1 92.18(14) . . ?
C34 O1 C36 110.5(12) . 6_565 ?
C34 O1 C36 110.5(12) . . ?
C36 O1 C36 55.3(14) 6_565 . ?
C34 O1 K2 128.5(11) . . ?
C36 O1 K2 114.8(9) 6_565 . ?
C36 O1 K2 114.8(9) . . ?
C1 N1 C4 121.6(6) . . ?
C1 N1 Si1 110.4(5) . . ?
C4 N1 Si1 127.3(5) . . ?
C10 N2 C13 120.3(6) . 6_565 ?
C10 N2 Si2 108.7(4) . . ?
C13 N2 Si2 119.0(4) 6_565 . ?
C10 N2 K1 92.0(4) . . ?
C13 N2 K1 123.6(4) 6_565 . ?
Si2 N2 K1 85.8(2) . . ?
C18 N3 C21 121.7(6) . . ?
C18 N3 Si3 109.5(5) . . ?
C21 N3 Si3 128.0(5) . . ?
C26 N4 C29 119.5(6) . . ?
C26 N4 Si4 108.7(5) . . ?
C29 N4 Si4 120.0(5) . . ?
C26 N4 K2 94.4(4) . . ?
C29 N4 K2 120.8(4) . . ?
Si4 N4 K2 86.5(2) . . ?
C2 C1 N1 128.2(7) . . ?
C2 C1 C1 119.7(5) . 6_565 ?
N1 C1 C1 112.1(4) . 6_565 ?
C2 C1 K1 84.5(5) . . ?
N1 C1 K1 105.6(4) . . ?
C1 C1 K1 76.91(14) 6_565 . ?
C1 C2 C3 119.7(8) . . ?
C3 C3 C2 120.7(5) 6_565 . ?
N1 C4 C5 117.7(6) . . ?
C8 C5 C7 108.5(7) . . ?
C8 C5 C6 107.7(7) . . ?
C7 C5 C6 111.0(7) . . ?
C8 C5 C4 112.3(7) . . ?
C7 C5 C4 110.0(7) . . ?
C6 C5 C4 107.3(7) . . ?
C11 C10 N2 128.4(7) . . ?
C11 C10 C10 118.9(4) . 6_565 ?
N2 C10 C10 112.6(4) . 6_565 ?
C10 C11 C12 121.6(7) . . ?
C11 C12 C12 119.5(4) . 6_565 ?
C11 C12 K1 113.6(5) . 5_566 ?
C12 C12 K1 77.17(13) 6_565 5_566 ?
N2 C13 C14 120.9(6) 6_565 . ?
C17 C14 C16 110.6(6) . . ?
C17 C14 C15 108.7(6) . . ?
C16 C14 C15 106.6(7) . . ?
C17 C14 C13 111.8(7) . . ?
C16 C14 C13 106.3(6) . . ?
C15 C14 C13 112.7(6) . . ?
C19 C18 N3 127.6(7) . . ?
C19 C18 C18 120.0(4) . 6_565 ?
N3 C18 C18 112.2(4) . 6_565 ?
C19 C18 K2 82.2(4) . . ?
N3 C18 K2 106.6(4) . . ?
C18 C18 K2 76.82(13) 6_565 . ?
C18 C19 C20 119.2(7) . . ?
C20 C20 C19 120.7(5) 6_565 . ?
N3 C21 C22 116.9(6) . . ?
C24 C22 C23 111.1(7) . . ?
C24 C22 C21 111.3(6) . . ?
C23 C22 C21 107.6(6) . . ?
C24 C22 C25 108.1(6) . . ?
C23 C22 C25 106.7(7) . . ?
C21 C22 C25 112.0(6) . . ?
C27 C26 N4 128.2(7) . . ?
C27 C26 C26 119.7(5) . 6_565 ?
N4 C26 C26 111.9(4) . 6_565 ?
C26 C27 C28 120.0(8) . . ?
C28 C28 C27 120.3(5) 6_565 . ?
N4 C29 C30 120.3(6) . . ?
C33 C30 C32 109.0(7) . . ?
C33 C30 C31 107.6(7) . . ?
C32 C30 C31 109.2(7) . . ?
C33 C30 C29 114.6(7) . . ?
C32 C30 C29 111.3(7) . . ?
C31 C30 C29 105.1(6) . . ?
C30 C32 K2 118.0(5) . . ?
O1 C34 C35 113.3(17) . . ?
C37 C36 O1 111.8(15) . . ?
O1B K1B N1B 109.5(2) . 6_565 ?
O1B K1B N1B 109.5(2) . . ?
N1B K1B N1B 48.4(2) 6_565 . ?
O1B K1B C9B 147.8(3) . 2_655 ?
N1B K1B C9B 102.66(18) 6_565 2_655 ?
N1B K1B C9B 91.86(18) . 2_655 ?
O1B K1B C9B 147.8(3) . 5_665 ?
N1B K1B C9B 91.86(18) 6_565 5_665 ?
N1B K1B C9B 102.66(18) . 5_665 ?
C9B K1B C9B 26.4(3) 2_655 5_665 ?
N1B Si1B N1B 84.8(4) 6_565 . ?
N1B Si1B Si2B 121.7(2) 6_565 . ?
N1B Si1B Si2B 121.7(2) . . ?
N1B Si1B Si2B 120.4(2) 6_565 5_665 ?
N1B Si1B Si2B 120.4(2) . 5_665 ?
Si2B Si1B Si2B 91.48(14) . 5_665 ?
N2B Si2B N2B 84.9(4) 6_565 . ?
N2B Si2B Si1B 127.9(2) 6_565 . ?
N2B Si2B Si1B 127.9(2) . . ?
N2B Si2B Si1B 115.1(2) 6_565 5_665 ?
N2B Si2B Si1B 115.1(2) . 5_665 ?
Si1B Si2B Si1B 88.52(14) . 5_665 ?
C19B O1B C17B 112.5(13) . 6_565 ?
C19B O1B C17B 112.5(13) . . ?
C17B O1B C17B 49.6(17) 6_565 . ?
C19B O1B K1B 131.9(11) . . ?
C17B O1B K1B 110.9(9) 6_565 . ?
C17B O1B K1B 110.9(9) . . ?
C1B N1B C4B 119.1(6) . . ?
C1B N1B Si1B 108.4(5) . . ?
C4B N1B Si1B 120.2(5) . . ?
C1B N1B K1B 94.4(4) . . ?
C4B N1B K1B 121.3(4) . . ?
Si1B N1B K1B 86.5(2) . . ?
C9B N2B C12B 121.9(6) . . ?
C9B N2B Si2B 110.5(5) . . ?
C12B N2B Si2B 127.2(5) . . ?
C2B C1B N1B 128.6(7) . . ?
C2B C1B C1B 119.4(5) . 6_565 ?
N1B C1B C1B 111.8(4) . 6_565 ?
C1B C2B C3B 119.9(8) . . ?
C3B C3B C2B 120.7(5) 6_565 . ?
N1B C4B C5B 120.4(6) . . ?
C6B C5B C7B 109.6(7) . . ?
C6B C5B C8B 108.2(8) . . ?
C7B C5B C8B 105.9(8) . . ?
C6B C5B C4B 112.7(7) . . ?
C7B C5B C4B 114.7(7) . . ?
C8B C5B C4B 105.2(7) . . ?
C10B C9B N2B 128.9(7) . . ?
C10B C9B C9B 118.8(4) . 6_565 ?
N2B C9B C9B 112.2(4) . 6_565 ?
C10B C9B K1B 82.6(4) . 5_665 ?
N2B C9B K1B 106.5(4) . 5_665 ?
C9B C9B K1B 76.82(13) 6_565 5_665 ?
C9B C10B C11B 121.4(8) . . ?
C11B C11B C10B 119.8(5) 6_565 . ?
N2B C12B C13B 117.3(6) . . ?
C14B C13B C15B 109.7(7) . . ?
C14B C13B C12B 109.9(7) . . ?
C15B C13B C12B 112.1(7) . . ?
C14B C13B C16B 110.3(7) . . ?
C15B C13B C16B 107.8(7) . . ?
C12B C13B C16B 107.0(7) . . ?
C18B C17B O1B 127(2) . . ?
C20B C19B O1B 115.7(18) . . ?
C1S O1S C1S 161(10) 2_655 . ?
C1S O1S C1S 180(4) 5_655 . ?
C1S O1S C1S 180(10) 2_655 6 ?
C1S O1S C1S 161(10) 5_655 6 ?
C3S O2S C5S 117.9(13) . . ?
C7S O3S C7S 180(2) 5_556 . ?
C2S C1S O1S 158(10) . . ?
O2S C3S C4S 112.1(15) . . ?
O2S C5S C6S 114.5(15) . . ?
C8S C7S O3S 166(4) . . ?

loop_
_geom_bond_atom_site_label_1
_geom_bond_atom_site_label_2
_geom_bond_distance
_geom_bond_site_symmetry_2
_geom_bond_publ_flag
K1 N2 3.010(6) 6_565 ?
K1 N2 3.010(6) . ?
K1 C1 3.118(8) . ?
K1 C1 3.118(8) 6_565 ?
K1 C12 3.133(7) 5_566 ?
K1 C12 3.133(7) 2_556 ?
K2 O1 2.629(10) . ?
K2 N4 3.008(6) 6_565 ?
K2 N4 3.008(6) . ?
K2 C18 3.120(7) 6_565 ?
K2 C18 3.120(7) . ?
K2 C32 3.164(9) 6_565 ?
Si1 N1 1.821(6) 6_565 ?
Si1 N1 1.821(6) . ?
Si1 Si2 2.299(4) . ?
Si1 Si4 2.305(4) . ?
Si2 N2 1.855(6) 6_565 ?
Si2 N2 1.855(6) . ?
Si2 Si3 2.302(4) . ?
Si3 N3 1.824(6) . ?
Si3 N3 1.824(6) 6_565 ?
Si3 Si4 2.304(4) . ?
Si4 N4 1.839(6) . ?
Si4 N4 1.839(6) 6_565 ?
O1 C34 1.42(2) . ?
O1 C36 1.574(18) 6_565 ?
O1 C36 1.574(18) . ?
N1 C1 1.394(9) . ?
N1 C4 1.444(9) . ?
N2 C10 1.402(8) . ?
N2 C13 1.457(9) 6_565 ?
N3 C18 1.406(8) . ?
N3 C21 1.447(9) . ?
N4 C26 1.401(9) . ?
N4 C29 1.472(9) . ?
C1 C2 1.388(10) . ?
C1 C1 1.412(16) 6_565 ?
C2 C3 1.418(11) . ?
C3 C3 1.340(17) 6_565 ?
C4 C5 1.555(10) . ?
C5 C8 1.527(11) . ?
C5 C7 1.528(11) . ?
C5 C6 1.539(12) . ?
C10 C11 1.380(9) . ?
C10 C10 1.430(14) 6_565 ?
C11 C12 1.390(10) . ?
C12 C12 1.392(15) 6_565 ?
C12 K1 3.133(7) 5_566 ?
C13 N2 1.457(9) 6_565 ?
C13 C14 1.559(10) . ?
C14 C17 1.510(11) . ?
C14 C16 1.538(11) . ?
C14 C15 1.542(10) . ?
C18 C19 1.387(10) . ?
C18 C18 1.423(14) 6_565 ?
C19 C20 1.418(10) . ?
C20 C20 1.361(16) 6_565 ?
C21 C22 1.547(10) . ?
C22 C24 1.526(11) . ?
C22 C23 1.529(11) . ?
C22 C25 1.552(11) . ?
C26 C27 1.381(10) . ?
C26 C26 1.417(15) 6_565 ?
C27 C28 1.411(11) . ?
C28 C28 1.359(17) 6_565 ?
C29 C30 1.556(10) . ?
C30 C33 1.511(11) . ?
C30 C32 1.519(11) . ?
C30 C31 1.544(11) . ?
C34 C35 1.46(2) . ?
C36 C37 1.34(2) . ?
K1B O1B 2.691(11) . ?
K1B N1B 3.030(6) 6_565 ?
K1B N1B 3.030(6) . ?
K1B C9B 3.147(7) 2_655 ?
K1B C9B 3.147(7) 5_665 ?
Si1B N1B 1.842(6) 6_565 ?
Si1B N1B 1.842(6) . ?
Si1B Si2B 2.303(4) . ?
Si1B Si2B 2.310(4) 5_665 ?
Si2B N2B 1.837(6) 6_565 ?
Si2B N2B 1.837(6) . ?
Si2B Si1B 2.310(4) 5_665 ?
O1B C19B 1.43(2) . ?
O1B C17B 1.57(2) 6_565 ?
O1B C17B 1.57(2) . ?
N1B C1B 1.412(9) . ?
N1B C4B 1.467(10) . ?
N2B C9B 1.385(9) . ?
N2B C12B 1.455(9) . ?
C1B C2B 1.383(10) . ?
C1B C1B 1.433(15) 6_565 ?
C2B C3B 1.393(11) . ?
C3B C3B 1.370(17) 6_565 ?
C4B C5B 1.541(11) . ?
C5B C6B 1.491(12) . ?
C5B C7B 1.526(12) . ?
C5B C8B 1.537(12) . ?
C9B C10B 1.384(10) . ?
C9B C9B 1.435(14) 6_565 ?
C9B K1B 3.147(7) 5_665 ?
C10B C11B 1.391(10) . ?
C11B C11B 1.388(16) 6_565 ?
C12B C13B 1.539(10) . ?
C13B C14B 1.522(11) . ?
C13B C15B 1.530(11) . ?
C13B C16B 1.544(12) . ?
C17B C18B 1.10(2) . ?
C19B C20B 1.40(2) . ?
O1S C1S 1.34(6) 2_655 ?
O1S C1S 1.34(6) 5_655 ?
O1S C1S 1.34(6) . ?
O1S C1S 1.34(6) 6 ?
O2S C3S 1.360(17) . ?
O2S C5S 1.384(16) . ?
O3S C7S 1.27(3) 5_556 ?
O3S C7S 1.27(3) . ?
C1S C2S 1.13(6) . ?
C2S C2S 0.00(5) 6 ?
C3S C4S 1.46(2) . ?
C5S C6S 1.43(2) . ?
C7S C8S 1.13(3) . ?
